data_1513386
loop_
_publ_author_name
'Sun, Wen-Wu'
'Cao, Pei'
'Mei, Ren-Qiang'
'Li, Yue'
'Ma, Yuan-Liang'
'Wu, Bin'

_publ_section_title
;
 Palladium-Catalyzed Unactivated C(sp(3))-H Bond Activation and
 Intramolecular Amination of Carboxamides: A New Approach to \b-Lactams.
;
_journal_issue 2
_journal_name_full 'Organic letters'
_journal_page_first 480
_journal_page_last 483
_journal_paper_doi 10.1021/ol403364k
_journal_volume 16
_journal_year 2014
_chemical_formula_moiety 'C18 H13 F N2 O'
_chemical_formula_sum 'C18 H13 F N2 O'
_chemical_formula_weight 292.30
_chemical_name_systematic
; 
 ? 
;
_space_group_IT_number 14
_symmetry_cell_setting monoclinic
_symmetry_space_group_name_Hall '-P 2ybc'
_symmetry_space_group_name_H-M 'P 1 21/c 1'
_atom_sites_solution_hydrogens geom
_atom_sites_solution_primary direct
_atom_sites_solution_secondary difmap
_audit_creation_method SHELXL-97
_cell_angle_alpha 90.00
_cell_angle_beta 106.8430(10)
_cell_angle_gamma 90.00
_cell_formula_units_Z 4
_cell_length_a 7.8685(7)
_cell_length_b 16.8026(14)
_cell_length_c 10.9944(9)
_cell_measurement_reflns_used 6029
_cell_measurement_temperature 100(2)
_cell_measurement_theta_max 29.95
_cell_measurement_theta_min 2.28
_cell_volume 1391.2(2)
_computing_cell_refinement 'Bruker SAINT'
_computing_data_collection 'Bruker APEX2'
_computing_data_reduction 'Bruker SAINT'
_computing_molecular_graphics 'Bruker SHELXTL'
_computing_publication_material 'Bruker SHELXTL'
_computing_structure_refinement 'SHELXL-97 (Sheldrick, 2008)'
_computing_structure_solution 'SHELXS-97 (Sheldrick, 2008)'
_diffrn_ambient_temperature 100(2)
_diffrn_measured_fraction_theta_full 0.965
_diffrn_measured_fraction_theta_max 0.965
_diffrn_measurement_device_type 'Bruker APEX-II CCD'
_diffrn_measurement_method '\f and \w scans'
_diffrn_radiation_monochromator graphite
_diffrn_radiation_source 'fine-focus sealed tube'
_diffrn_radiation_type MoK\a
_diffrn_radiation_wavelength 0.71073
_diffrn_reflns_av_R_equivalents 0.0244
_diffrn_reflns_av_sigmaI/netI 0.0239
_diffrn_reflns_limit_h_max 11
_diffrn_reflns_limit_h_min -10
_diffrn_reflns_limit_k_max 23
_diffrn_reflns_limit_k_min -23
_diffrn_reflns_limit_l_max 15
_diffrn_reflns_limit_l_min -14
_diffrn_reflns_number 14512
_diffrn_reflns_theta_full 30.04
_diffrn_reflns_theta_max 30.04
_diffrn_reflns_theta_min 2.28
_exptl_absorpt_coefficient_mu 0.097
_exptl_absorpt_correction_T_max 0.9827
_exptl_absorpt_correction_T_min 0.9695
_exptl_absorpt_correction_type multi-scan
_exptl_absorpt_process_details sadabs
_exptl_crystal_colour brown
_exptl_crystal_density_diffrn 1.396
_exptl_crystal_density_method 'not measured'
_exptl_crystal_description prism
_exptl_crystal_F_000 608
_exptl_crystal_size_max 0.32
_exptl_crystal_size_mid 0.25
_exptl_crystal_size_min 0.18
_refine_diff_density_max 1.518
_refine_diff_density_min -0.512
_refine_diff_density_rms 0.077
_refine_ls_extinction_method none
_refine_ls_goodness_of_fit_ref 1.069
_refine_ls_hydrogen_treatment constr
_refine_ls_matrix_type full
_refine_ls_number_parameters 199
_refine_ls_number_reflns 3922
_refine_ls_number_restraints 0
_refine_ls_restrained_S_all 1.069
_refine_ls_R_factor_all 0.0724
_refine_ls_R_factor_gt 0.0598
_refine_ls_shift/su_max 0.000
_refine_ls_shift/su_mean 0.000
_refine_ls_structure_factor_coef Fsqd
_refine_ls_weighting_details 'calc w=1/[\s^2^(Fo^2^)+(0.1012P)^2^+1.2023P] where P=(Fo^2^+2Fc^2^)/3'
_refine_ls_weighting_scheme calc
_refine_ls_wR_factor_gt 0.1732
_refine_ls_wR_factor_ref 0.1859
_reflns_number_gt 3233
_reflns_number_total 3922
_reflns_threshold_expression >2sigma(I)
_cod_data_source_file ol403364k_si_002.cif
_cod_data_source_block mo_wb_sc003a_0m
_cod_depositor_comments
;
The following automatic conversions were performed:

'_symmetry_cell_setting' value 'Monoclinic' changed to 'monoclinic'
according to
/usr/data/users/saulius/automatic-downloads/current/ACS/lib/dictionaries/cif_core.dic
dictionary named 'cif_core.dic' version 2.4.2 from 2011-04-26.

Automatic conversion script
Id: cif_fix_values 2281 2013-09-26 08:29:07Z andrius 
;
_cod_original_sg_symbol_H-M 'P 21/c'
_cod_database_code 1513386

loop_
_symmetry_equiv_pos_as_xyz
'x, y, z'
'-x, y+1/2, -z+1/2'
'-x, -y, -z'
'x, -y-1/2, z-1/2'

loop_
_atom_site_label
_atom_site_type_symbol
_atom_site_fract_x
_atom_site_fract_y
_atom_site_fract_z
_atom_site_U_iso_or_equiv
_atom_site_adp_type
_atom_site_occupancy
_atom_site_symmetry_multiplicity
_atom_site_calc_flag
_atom_site_refinement_flags
O1 O -0.14611(17) 0.58052(8) 0.05334(12) 0.0221(3) Uani 1 1 d .
N1 N 0.02013(18) 0.60994(8) 0.26453(13) 0.0156(3) Uani 1 1 d .
C1 C 0.4368(3) 0.84431(12) 0.45319(19) 0.0287(4) Uani 1 1 d .
H1 H 0.5363 0.8785 0.4834 0.034 Uiso 1 1 calc R
C2 C 0.4463(2) 0.77702(11) 0.3841(2) 0.0269(4) Uani 1 1 d .
C3 C 0.3051(2) 0.72537(10) 0.33682(19) 0.0235(4) Uani 1 1 d .
H3 H 0.3166 0.6804 0.2874 0.028 Uiso 1 1 calc R
C4 C 0.1472(2) 0.74100(10) 0.36360(15) 0.0170(3) Uani 1 1 d .
C5 C -0.0126(2) 0.68839(9) 0.31614(15) 0.0161(3) Uani 1 1 d .
H5 H -0.0794 0.6827 0.3804 0.019 Uiso 1 1 calc R
C6 C 0.1231(2) 0.54281(9) 0.31607(15) 0.0154(3) Uani 1 1 d .
C7 C 0.1888(2) 0.53262(9) 0.45033(15) 0.0154(3) Uani 1 1 d .
C8 C 0.2891(2) 0.46305(9) 0.49813(16) 0.0175(3) Uani 1 1 d .
C9 C 0.3488(2) 0.45378(10) 0.63208(17) 0.0213(4) Uani 1 1 d .
H9 H 0.4161 0.4083 0.6685 0.026 Uiso 1 1 calc R
C10 C 0.3092(2) 0.51041(11) 0.70831(17) 0.0216(4) Uani 1 1 d .
H10 H 0.3481 0.5049 0.7981 0.026 Uiso 1 1 calc R
C11 C 0.3223(2) 0.40604(10) 0.41319(18) 0.0214(4) Uani 1 1 d .
H11 H 0.3899 0.3598 0.4452 0.026 Uiso 1 1 calc R
C12 C 0.2568(2) 0.41766(10) 0.28456(18) 0.0220(4) Uani 1 1 d .
H12 H 0.2794 0.3791 0.2280 0.026 Uiso 1 1 calc R
C13 C 0.1565(2) 0.48592(10) 0.23500(16) 0.0185(3) Uani 1 1 d .
H13 H 0.1117 0.4929 0.1456 0.022 Uiso 1 1 calc R
N2 N 0.15024(19) 0.58926(8) 0.52764(13) 0.0173(3) Uani 1 1 d .
C15 C 0.2090(2) 0.57753(10) 0.65133(16) 0.0200(3) Uani 1 1 d .
H15 H 0.1824 0.6166 0.7056 0.024 Uiso 1 1 calc R
C16 C -0.0972(2) 0.62281(10) 0.14636(15) 0.0171(3) Uani 1 1 d .
C17 C -0.1389(2) 0.70677(10) 0.18145(16) 0.0194(3) Uani 1 1 d .
H17A H -0.2644 0.7152 0.1790 0.023 Uiso 1 1 calc R
H17B H -0.0963 0.7494 0.1355 0.023 Uiso 1 1 calc R
C18 C 0.2757(3) 0.86042(13) 0.47716(18) 0.0299(4) Uani 1 1 d .
H18 H 0.2638 0.9068 0.5234 0.036 Uiso 1 1 calc R
C19 C 0.1326(3) 0.80904(11) 0.43382(17) 0.0248(4) Uani 1 1 d .
H19 H 0.0240 0.8201 0.4519 0.030 Uiso 1 1 calc R
F1 F 0.60274(16) 0.75979(8) 0.36316(15) 0.0376(3) Uani 1 1 d .

loop_
_atom_site_aniso_label
_atom_site_aniso_U_11
_atom_site_aniso_U_22
_atom_site_aniso_U_33
_atom_site_aniso_U_23
_atom_site_aniso_U_13
_atom_site_aniso_U_12
O1 0.0236(6) 0.0248(6) 0.0161(6) -0.0026(5) 0.0029(5) 0.0010(5)
N1 0.0168(6) 0.0147(6) 0.0147(6) -0.0012(5) 0.0036(5) 0.0010(5)
C1 0.0281(9) 0.0254(9) 0.0246(9) 0.0057(7) -0.0052(7) -0.0069(7)
C2 0.0172(8) 0.0223(8) 0.0389(10) 0.0092(7) 0.0048(7) 0.0023(6)
C3 0.0195(8) 0.0152(7) 0.0361(10) 0.0013(7) 0.0086(7) 0.0020(6)
C4 0.0182(7) 0.0162(7) 0.0147(7) 0.0031(5) 0.0018(6) -0.0006(6)
C5 0.0159(7) 0.0153(7) 0.0166(7) -0.0004(5) 0.0041(6) 0.0017(5)
C6 0.0147(7) 0.0139(7) 0.0176(7) 0.0002(5) 0.0046(6) -0.0011(5)
C7 0.0149(7) 0.0144(7) 0.0168(7) 0.0001(5) 0.0045(5) -0.0028(5)
C8 0.0169(7) 0.0143(7) 0.0204(8) 0.0018(6) 0.0040(6) -0.0022(5)
C9 0.0205(8) 0.0183(7) 0.0222(8) 0.0048(6) 0.0019(6) -0.0014(6)
C10 0.0225(8) 0.0229(8) 0.0171(7) 0.0027(6) 0.0022(6) -0.0042(6)
C11 0.0214(8) 0.0148(7) 0.0272(9) 0.0007(6) 0.0056(7) 0.0015(6)
C12 0.0238(8) 0.0162(7) 0.0271(9) -0.0042(6) 0.0093(7) 0.0007(6)
C13 0.0199(8) 0.0185(7) 0.0175(7) -0.0018(6) 0.0061(6) -0.0010(6)
N2 0.0178(7) 0.0170(6) 0.0165(6) -0.0011(5) 0.0042(5) -0.0016(5)
C15 0.0211(8) 0.0209(8) 0.0172(8) -0.0019(6) 0.0043(6) -0.0032(6)
C16 0.0157(7) 0.0190(7) 0.0167(7) 0.0011(6) 0.0048(6) 0.0004(5)
C17 0.0178(7) 0.0196(7) 0.0189(7) -0.0009(6) 0.0022(6) 0.0029(6)
C18 0.0396(11) 0.0288(9) 0.0202(8) -0.0054(7) 0.0068(8) -0.0075(8)
C19 0.0303(9) 0.0262(9) 0.0198(8) -0.0053(7) 0.0101(7) -0.0046(7)
F1 0.0235(6) 0.0293(6) 0.0635(9) 0.0040(6) 0.0181(6) 0.0003(5)

loop_
_atom_type_symbol
_atom_type_description
_atom_type_scat_dispersion_real
_atom_type_scat_dispersion_imag
_atom_type_scat_source
C C 0.0033 0.0016 'International Tables Vol C Tables 4.2.6.8 and 6.1.1.4'
H H 0.0000 0.0000 'International Tables Vol C Tables 4.2.6.8 and 6.1.1.4'
N N 0.0061 0.0033 'International Tables Vol C Tables 4.2.6.8 and 6.1.1.4'
O O 0.0106 0.0060 'International Tables Vol C Tables 4.2.6.8 and 6.1.1.4'
F F 0.0171 0.0103 'International Tables Vol C Tables 4.2.6.8 and 6.1.1.4'

loop_
_geom_angle_atom_site_label_1
_geom_angle_atom_site_label_2
_geom_angle_atom_site_label_3
_geom_angle
C16 N1 C6 131.03(14)
C16 N1 C5 94.47(12)
C6 N1 C5 134.39(13)
C2 C1 C18 117.48(18)
C2 C1 H1 121.3
C18 C1 H1 121.3
F1 C2 C1 117.96(18)
F1 C2 C3 118.27(18)
C1 C2 C3 123.76(19)
C4 C3 C2 118.22(17)
C4 C3 H3 120.9
C2 C3 H3 120.9
C3 C4 C19 119.62(16)
C3 C4 C5 121.87(15)
C19 C4 C5 118.48(16)
N1 C5 C4 115.74(14)
N1 C5 C17 86.92(12)
C4 C5 C17 116.97(14)
N1 C5 H5 111.7
C4 C5 H5 111.7
C17 C5 H5 111.7
C13 C6 N1 119.26(14)
C13 C6 C7 120.30(15)
N1 C6 C7 120.42(14)
N2 C7 C8 122.78(15)
N2 C7 C6 118.74(14)
C8 C7 C6 118.48(15)
C11 C8 C9 122.83(15)
C11 C8 C7 120.10(15)
C9 C8 C7 117.06(15)
C10 C9 C8 119.73(16)
C10 C9 H9 120.1
C8 C9 H9 120.1
C9 C10 C15 118.81(16)
C9 C10 H10 120.6
C15 C10 H10 120.6
C12 C11 C8 119.88(16)
C12 C11 H11 120.1
C8 C11 H11 120.1
C11 C12 C13 121.04(16)
C11 C12 H12 119.5
C13 C12 H12 119.5
C6 C13 C12 120.20(16)
C6 C13 H13 119.9
C12 C13 H13 119.9
C15 N2 C7 117.55(15)
N2 C15 C10 124.07(16)
N2 C15 H15 118.0
C10 C15 H15 118.0
O1 C16 N1 131.79(16)
O1 C16 C17 135.83(16)
N1 C16 C17 92.37(13)
C16 C17 C5 86.11(12)
C16 C17 H17A 114.3
C5 C17 H17A 114.3
C16 C17 H17B 114.3
C5 C17 H17B 114.3
H17A C17 H17B 111.4
C19 C18 C1 120.38(19)
C19 C18 H18 119.8
C1 C18 H18 119.8
C18 C19 C4 120.50(19)
C18 C19 H19 119.7
C4 C19 H19 119.7

loop_
_geom_bond_atom_site_label_1
_geom_bond_atom_site_label_2
_geom_bond_distance
O1 C16 1.213(2)
N1 C16 1.376(2)
N1 C6 1.408(2)
N1 C5 1.487(2)
C1 C2 1.376(3)
C1 C18 1.394(3)
C1 H1 0.9500
C2 F1 1.348(2)
C2 C3 1.386(3)
C3 C4 1.383(2)
C3 H3 0.9500
C4 C19 1.403(2)
C4 C5 1.502(2)
C5 C17 1.557(2)
C5 H5 1.0000
C6 C13 1.383(2)
C6 C7 1.426(2)
C7 N2 1.367(2)
C7 C8 1.423(2)
C8 C11 1.414(2)
C8 C9 1.419(2)
C9 C10 1.363(3)
C9 H9 0.9500
C10 C15 1.414(2)
C10 H10 0.9500
C11 C12 1.372(3)
C11 H11 0.9500
C12 C13 1.409(2)
C12 H12 0.9500
C13 H13 0.9500
N2 C15 1.318(2)
C15 H15 0.9500
C16 C17 1.523(2)
C17 H17A 0.9900
C17 H17B 0.9900
C18 C19 1.389(3)
C18 H18 0.9500
C19 H19 0.9500

loop_
_geom_torsion_atom_site_label_1
_geom_torsion_atom_site_label_2
_geom_torsion_atom_site_label_3
_geom_torsion_atom_site_label_4
_geom_torsion
C18 C1 C2 F1 -178.34(17)
C18 C1 C2 C3 0.5(3)
F1 C2 C3 C4 176.92(16)
C1 C2 C3 C4 -1.9(3)
C2 C3 C4 C19 1.8(3)
C2 C3 C4 C5 179.88(16)
C16 N1 C5 C4 -121.35(15)
C6 N1 C5 C4 62.4(2)
C16 N1 C5 C17 -2.78(13)
C6 N1 C5 C17 -179.05(18)
C3 C4 C5 N1 13.2(2)
C19 C4 C5 N1 -168.70(15)
C3 C4 C5 C17 -87.1(2)
C19 C4 C5 C17 91.03(19)
C16 N1 C6 C13 19.6(3)
C5 N1 C6 C13 -165.31(16)
C16 N1 C6 C7 -158.91(16)
C5 N1 C6 C7 16.2(3)
C13 C6 C7 N2 -178.71(15)
N1 C6 C7 N2 -0.2(2)
C13 C6 C7 C8 0.2(2)
N1 C6 C7 C8 178.69(14)
N2 C7 C8 C11 179.08(15)
C6 C7 C8 C11 0.2(2)
N2 C7 C8 C9 0.3(2)
C6 C7 C8 C9 -178.53(14)
C11 C8 C9 C10 -178.79(16)
C7 C8 C9 C10 -0.1(2)
C8 C9 C10 C15 -0.1(3)
C9 C8 C11 C12 178.30(17)
C7 C8 C11 C12 -0.4(3)
C8 C11 C12 C13 0.1(3)
N1 C6 C13 C12 -178.97(15)
C7 C6 C13 C12 -0.4(2)
C11 C12 C13 C6 0.3(3)
C8 C7 N2 C15 -0.4(2)
C6 C7 N2 C15 178.47(15)
C7 N2 C15 C10 0.2(3)
C9 C10 C15 N2 0.1(3)
C6 N1 C16 O1 0.3(3)
C5 N1 C16 O1 -176.18(19)
C6 N1 C16 C17 179.31(17)
C5 N1 C16 C17 2.84(13)
O1 C16 C17 C5 176.2(2)
N1 C16 C17 C5 -2.71(12)
N1 C5 C17 C16 2.51(12)
C4 C5 C17 C16 119.93(15)
C2 C1 C18 C19 1.0(3)
C1 C18 C19 C4 -1.1(3)
C3 C4 C19 C18 -0.4(3)
C5 C4 C19 C18 -178.53(17)
